data_7229845
loop_
_publ_author_name
'Wang, Ying-chun'
'Liu, Li-qiu'
'Wang, Guang-mang'
'Ouyang, Hui'
'Li, You-ji'

_publ_section_title
;
 Catalyst-free room-temperature decarboxylative tri- or
 tetrafunctionalization of alkynyl carboxylic acids with
 N-fluorobenzenesulfonimide (NFSI) and diselenides
;
_journal_issue 3
_journal_name_full 'Green Chemistry'
_journal_page_first 604
_journal_paper_doi 10.1039/C7GC03267F
_journal_volume 20
_journal_year 2018
_chemical_formula_moiety 'C32 H25 N O4 S2 Se3'
_chemical_formula_sum 'C32 H25 N O4 S2 Se3'
_chemical_formula_weight 788.53
_space_group_crystal_system monoclinic
_space_group_IT_number 14
_space_group_name_Hall '-P 2yn'
_space_group_name_H-M_alt 'P 1 21/n 1'
_symmetry_space_group_name_Hall '-P 2yn'
_symmetry_space_group_name_H-M 'P 1 21/n 1'
_atom_sites_solution_hydrogens geom
_atom_sites_solution_primary direct
_atom_sites_solution_secondary difmap
_audit_creation_date 2017-04-26
_audit_creation_method
;
  Olex2 1.2-ac2
  (compiled Mar 30 2012 14:54:36, GUI svn.r4156)
;
_audit_update_record
;
2017-09-27 deposited with the CCDC.
2018-01-02 downloaded from the CCDC.
;
_cell_angle_alpha 90.00
_cell_angle_beta 116.978(4)
_cell_angle_gamma 90.00
_cell_formula_units_Z 4
_cell_length_a 17.114(4)
_cell_length_b 11.241(3)
_cell_length_c 18.622(4)
_cell_measurement_reflns_used 7397
_cell_measurement_temperature 296(2)
_cell_measurement_theta_max 23.86
_cell_measurement_theta_min 2.25
_cell_volume 3192.6(13)
_computing_molecular_graphics
;
O. V. Dolomanov, L. J. Bourhis, R. J. Gildea, J. A. K. Howard and H. Puschmann,
OLEX2: a complete structure solution, refinement and analysis program.
J. Appl. Cryst. (2009). 42, 339-341.
;
_computing_publication_material
;
O. V. Dolomanov, L. J. Bourhis, R. J. Gildea, J. A. K. Howard and H. Puschmann,
OLEX2: a complete structure solution, refinement and analysis program.
J. Appl. Cryst. (2009). 42, 339-341.
;
_computing_structure_refinement
;
XL, G.M. Sheldrick, Acta Cryst.
(2008). A64, 112-122
;
_computing_structure_solution
;
XS, G.M. Sheldrick, Acta Cryst.
(2008). A64, 112-122
;
_diffrn_ambient_temperature 296.15
_diffrn_measured_fraction_theta_full 0.996
_diffrn_measured_fraction_theta_max 0.996
_diffrn_measurement_device_type 'Bruker APEX-II CCD'
_diffrn_measurement_method '\f and \w scans'
_diffrn_radiation_monochromator graphite
_diffrn_radiation_type MoK\a
_diffrn_radiation_wavelength 0.71073
_diffrn_reflns_av_R_equivalents 0.0491
_diffrn_reflns_av_unetI/netI 0.0373
_diffrn_reflns_limit_h_max 21
_diffrn_reflns_limit_h_min -21
_diffrn_reflns_limit_k_max 13
_diffrn_reflns_limit_k_min -14
_diffrn_reflns_limit_l_max 23
_diffrn_reflns_limit_l_min -23
_diffrn_reflns_number 34950
_diffrn_reflns_theta_full 26.37
_diffrn_reflns_theta_max 26.37
_diffrn_reflns_theta_min 2.19
_diffrn_source 'fine-focus sealed tube'
_diffrn_standards_number 0
_exptl_absorpt_coefficient_mu 3.624
_exptl_absorpt_correction_T_max 0.6703
_exptl_absorpt_correction_T_min 0.3181
_exptl_absorpt_correction_type multi-scan
_exptl_crystal_colour white
_exptl_crystal_density_diffrn 1.640
_exptl_crystal_density_method 'not measured'
_exptl_crystal_description needle
_exptl_crystal_F_000 1560
_exptl_crystal_size_max 0.41
_exptl_crystal_size_mid 0.23
_exptl_crystal_size_min 0.12
_refine_diff_density_max 0.924
_refine_diff_density_min -0.699
_refine_diff_density_rms 0.084
_refine_ls_extinction_method none
_refine_ls_goodness_of_fit_ref 1.022
_refine_ls_hydrogen_treatment mixed
_refine_ls_matrix_type full
_refine_ls_number_parameters 379
_refine_ls_number_reflns 6495
_refine_ls_number_restraints 0
_refine_ls_restrained_S_all 1.022
_refine_ls_R_factor_all 0.0622
_refine_ls_R_factor_gt 0.0365
_refine_ls_shift/su_max 0.001
_refine_ls_shift/su_mean 0.000
_refine_ls_structure_factor_coef Fsqd
_refine_ls_weighting_details 'calc w=1/[\s^2^(Fo^2^)+(0.0571P)^2^+1.1007P] where P=(Fo^2^+2Fc^2^)/3'
_refine_ls_weighting_scheme calc
_refine_ls_wR_factor_gt 0.0931
_refine_ls_wR_factor_ref 0.1050
_reflns_number_gt 4695
_reflns_number_total 6495
_reflns_threshold_expression >2sigma(I)
_cod_data_source_file c7gc03267f2.cif
_cod_data_source_block aaaa
_cod_depositor_comments 'Adding full bibliography for 7229845--7229846.cif.'
_cod_original_cell_volume 3192.7(12)
_cod_database_code 7229845

loop_
_space_group_symop_id
_space_group_symop_operation_xyz
1 'x, y, z'
2 '-x+1/2, y+1/2, -z+1/2'
3 '-x, -y, -z'
4 'x-1/2, -y-1/2, z-1/2'

loop_
_atom_site_label
_atom_site_type_symbol
_atom_site_fract_x
_atom_site_fract_y
_atom_site_fract_z
_atom_site_U_iso_or_equiv
_atom_site_adp_type
_atom_site_occupancy
_atom_site_symmetry_multiplicity
_atom_site_calc_flag
_atom_site_refinement_flags
Se1 Se 0.89514(2) 0.69200(3) 0.56778(2) 0.05217(13) Uani 1 1 d .
Se2 Se 0.77341(3) 0.57513(4) 0.38377(2) 0.06803(15) Uani 1 1 d .
Se3 Se 0.60168(2) 0.72770(3) 0.37139(2) 0.04795(12) Uani 1 1 d .
S1 S 0.75804(6) 0.95816(8) 0.53046(5) 0.0474(2) Uani 1 1 d .
S2 S 0.68820(6) 0.76626(8) 0.59470(5) 0.0438(2) Uani 1 1 d .
O1 O 0.74709(18) 1.0196(2) 0.59182(15) 0.0604(7) Uani 1 1 d .
O2 O 0.83968(16) 0.9614(2) 0.52737(17) 0.0602(7) Uani 1 1 d .
O3 O 0.61631(16) 0.8442(2) 0.57681(16) 0.0582(7) Uani 1 1 d .
O4 O 0.67428(16) 0.6424(2) 0.57667(14) 0.0500(6) Uani 1 1 d .
N1 N 0.73898(18) 0.8133(2) 0.54002(17) 0.0417(7) Uani 1 1 d .
C1 C 0.8197(3) 0.6870(3) 0.7358(2) 0.0555(10) Uani 1 1 d .
H1 H 0.8216 0.6208 0.7067 0.067 Uiso 1 1 calc R
C2 C 0.8737(3) 0.6941(4) 0.8174(3) 0.0666(11) Uani 1 1 d .
H2 H 0.9120 0.6321 0.8439 0.080 Uiso 1 1 calc R
C3 C 0.8712(3) 0.7928(4) 0.8598(3) 0.0712(13) Uani 1 1 d .
H3 H 0.9077 0.7972 0.9150 0.085 Uiso 1 1 calc R
C4 C 0.8151(3) 0.8848(4) 0.8213(3) 0.0705(13) Uani 1 1 d .
H4 H 0.8142 0.9515 0.8505 0.085 Uiso 1 1 calc R
C5 C 0.7605(3) 0.8793(3) 0.7403(3) 0.0581(10) Uani 1 1 d .
H5 H 0.7225 0.9418 0.7145 0.070 Uiso 1 1 calc R
C6 C 0.7623(2) 0.7803(3) 0.6972(2) 0.0443(8) Uani 1 1 d .
C7 C 0.6746(2) 1.0021(3) 0.4364(2) 0.0434(8) Uani 1 1 d .
C8 C 0.5938(3) 1.0315(3) 0.4307(2) 0.0527(9) Uani 1 1 d .
H8 H 0.5843 1.0299 0.4760 0.063 Uiso 1 1 calc R
C9 C 0.5274(3) 1.0634(4) 0.3567(3) 0.0611(11) Uani 1 1 d .
H9 H 0.4725 1.0834 0.3518 0.073 Uiso 1 1 calc R
C10 C 0.5424(3) 1.0655(4) 0.2900(3) 0.0709(12) Uani 1 1 d .
H10 H 0.4976 1.0877 0.2402 0.085 Uiso 1 1 calc R
C11 C 0.6230(3) 1.0350(4) 0.2967(3) 0.0719(12) Uani 1 1 d .
H11 H 0.6324 1.0361 0.2513 0.086 Uiso 1 1 calc R
C12 C 0.6898(3) 1.0029(4) 0.3699(2) 0.0578(10) Uani 1 1 d .
H12 H 0.7445 0.9821 0.3745 0.069 Uiso 1 1 calc R
C13 C 0.7728(2) 0.7271(3) 0.5038(2) 0.0411(8) Uani 1 1 d .
C14 C 0.8959(2) 0.5205(3) 0.5710(2) 0.0442(8) Uani 1 1 d .
C15 C 0.8287(3) 0.4536(3) 0.5720(2) 0.0562(10) Uani 1 1 d .
H15 H 0.7794 0.4909 0.5702 0.067 Uiso 1 1 calc R
C16 C 0.8351(3) 0.3313(4) 0.5757(3) 0.0658(11) Uani 1 1 d .
H16 H 0.7894 0.2864 0.5756 0.079 Uiso 1 1 calc R
C17 C 0.9083(3) 0.2750(4) 0.5794(3) 0.0669(11) Uani 1 1 d .
H17 H 0.9124 0.1925 0.5823 0.080 Uiso 1 1 calc R
C18 C 0.9751(3) 0.3417(4) 0.5789(2) 0.0648(11) Uani 1 1 d .
H18 H 1.0247 0.3041 0.5814 0.078 Uiso 1 1 calc R
C19 C 0.9693(3) 0.4643(4) 0.5747(2) 0.0549(10) Uani 1 1 d .
H19 H 1.0149 0.5090 0.5744 0.066 Uiso 1 1 calc R
C20 C 0.7228(2) 0.6843(3) 0.4297(2) 0.0419(8) Uani 1 1 d .
C21 C 0.6932(4) 0.6971(5) 0.2318(3) 0.0901(16) Uani 1 1 d .
H21 H 0.7261 0.7622 0.2604 0.108 Uiso 1 1 calc R
C22 C 0.6400(5) 0.7062(7) 0.1488(4) 0.111(2) Uani 1 1 d .
H22 H 0.6359 0.7774 0.1219 0.133 Uiso 1 1 calc R
C23 C 0.5954(4) 0.6107(9) 0.1089(4) 0.116(3) Uani 1 1 d .
H23 H 0.5608 0.6168 0.0535 0.139 Uiso 1 1 calc R
C24 C 0.5976(4) 0.5059(8) 0.1446(4) 0.102(2) Uani 1 1 d .
H24 H 0.5654 0.4409 0.1152 0.122 Uiso 1 1 calc R
C25 C 0.6507(3) 0.4987(5) 0.2284(3) 0.0793(14) Uani 1 1 d .
H25 H 0.6538 0.4272 0.2548 0.095 Uiso 1 1 calc R
C26 C 0.6970(3) 0.5927(4) 0.2712(2) 0.0548(10) Uani 1 1 d .
C27 C 0.5488(2) 0.5730(3) 0.3461(2) 0.0445(8) Uani 1 1 d .
C28 C 0.4868(2) 0.5514(3) 0.2687(2) 0.0533(9) Uani 1 1 d .
H28 H 0.4752 0.6082 0.2289 0.064 Uiso 1 1 calc R
C29 C 0.4416(3) 0.4450(4) 0.2500(3) 0.0641(11) Uani 1 1 d .
H29 H 0.3992 0.4306 0.1975 0.077 Uiso 1 1 calc R
C30 C 0.4584(3) 0.3616(4) 0.3074(3) 0.0746(13) Uani 1 1 d .
H30 H 0.4278 0.2900 0.2943 0.090 Uiso 1 1 calc R
C31 C 0.5198(4) 0.3821(4) 0.3839(3) 0.0943(18) Uani 1 1 d .
H31 H 0.5315 0.3239 0.4230 0.113 Uiso 1 1 calc R
C32 C 0.5652(3) 0.4884(4) 0.4049(3) 0.0731(13) Uani 1 1 d .
H32 H 0.6063 0.5027 0.4579 0.088 Uiso 1 1 calc R

loop_
_atom_site_aniso_label
_atom_site_aniso_U_11
_atom_site_aniso_U_22
_atom_site_aniso_U_33
_atom_site_aniso_U_23
_atom_site_aniso_U_13
_atom_site_aniso_U_12
Se1 0.0389(2) 0.0538(2) 0.0581(3) -0.00239(17) 0.01694(18) -0.00399(16)
Se2 0.0599(3) 0.0909(3) 0.0491(3) -0.0084(2) 0.0211(2) 0.0267(2)
Se3 0.0416(2) 0.0416(2) 0.0561(2) -0.00215(16) 0.01819(18) 0.00089(15)
S1 0.0515(5) 0.0378(5) 0.0502(5) -0.0011(4) 0.0208(4) -0.0090(4)
S2 0.0479(5) 0.0410(5) 0.0503(5) -0.0014(4) 0.0291(4) -0.0030(4)
O1 0.0788(19) 0.0460(15) 0.0514(16) -0.0103(12) 0.0251(14) -0.0074(13)
O2 0.0454(15) 0.0528(15) 0.0770(19) 0.0068(13) 0.0229(14) -0.0115(12)
O3 0.0519(15) 0.0639(17) 0.0673(18) 0.0047(13) 0.0345(14) 0.0090(13)
O4 0.0614(16) 0.0435(13) 0.0519(15) -0.0031(11) 0.0317(13) -0.0124(11)
N1 0.0478(17) 0.0366(14) 0.0469(17) 0.0005(12) 0.0270(14) -0.0054(12)
C1 0.064(3) 0.047(2) 0.058(3) -0.0050(18) 0.031(2) -0.0023(18)
C2 0.070(3) 0.063(3) 0.057(3) 0.004(2) 0.020(2) 0.004(2)
C3 0.083(3) 0.088(4) 0.048(2) -0.008(2) 0.034(2) -0.019(3)
C4 0.100(4) 0.067(3) 0.062(3) -0.018(2) 0.053(3) -0.010(3)
C5 0.078(3) 0.050(2) 0.061(3) -0.0048(19) 0.045(2) 0.004(2)
C6 0.056(2) 0.0414(19) 0.045(2) -0.0026(15) 0.0314(18) -0.0040(16)
C7 0.051(2) 0.0338(17) 0.048(2) 0.0012(15) 0.0239(17) -0.0038(15)
C8 0.066(3) 0.045(2) 0.058(2) 0.0072(17) 0.037(2) 0.0081(18)
C9 0.060(3) 0.058(2) 0.073(3) 0.012(2) 0.037(2) 0.0138(19)
C10 0.073(3) 0.079(3) 0.059(3) 0.019(2) 0.027(2) 0.012(2)
C11 0.075(3) 0.096(3) 0.056(3) 0.015(2) 0.039(2) 0.007(3)
C12 0.053(2) 0.067(3) 0.060(3) 0.010(2) 0.032(2) -0.0007(19)
C13 0.0414(19) 0.0406(18) 0.047(2) 0.0014(15) 0.0247(17) -0.0030(14)
C14 0.044(2) 0.052(2) 0.0382(19) 0.0012(15) 0.0200(16) 0.0010(16)
C15 0.053(2) 0.057(2) 0.065(3) 0.0022(19) 0.032(2) 0.0038(18)
C16 0.067(3) 0.060(3) 0.078(3) 0.003(2) 0.039(2) -0.005(2)
C17 0.089(3) 0.054(2) 0.067(3) 0.005(2) 0.044(3) 0.008(2)
C18 0.071(3) 0.069(3) 0.063(3) 0.011(2) 0.037(2) 0.021(2)
C19 0.056(2) 0.068(3) 0.049(2) 0.0067(19) 0.0309(19) 0.0071(19)
C20 0.0429(19) 0.0413(18) 0.047(2) 0.0001(15) 0.0255(17) 0.0000(15)
C21 0.117(4) 0.086(4) 0.082(4) 0.005(3) 0.058(4) 0.017(3)
C22 0.150(6) 0.115(5) 0.078(4) 0.035(4) 0.061(4) 0.055(5)
C23 0.094(5) 0.187(8) 0.070(4) -0.005(5) 0.040(4) 0.043(5)
C24 0.076(4) 0.164(6) 0.072(4) -0.039(4) 0.039(3) -0.017(4)
C25 0.076(3) 0.101(4) 0.073(3) -0.023(3) 0.045(3) -0.011(3)
C26 0.048(2) 0.071(3) 0.051(2) -0.005(2) 0.0278(19) 0.0068(19)
C27 0.042(2) 0.0433(19) 0.046(2) -0.0054(16) 0.0181(17) -0.0013(15)
C28 0.046(2) 0.054(2) 0.049(2) 0.0003(18) 0.0126(18) 0.0067(17)
C29 0.054(2) 0.061(3) 0.060(3) -0.017(2) 0.010(2) -0.002(2)
C30 0.081(3) 0.047(2) 0.078(3) -0.009(2) 0.020(3) -0.016(2)
C31 0.128(5) 0.065(3) 0.062(3) 0.011(2) 0.018(3) -0.029(3)
C32 0.091(3) 0.061(3) 0.043(2) -0.001(2) 0.009(2) -0.020(2)

loop_
_atom_type_symbol
_atom_type_description
_atom_type_scat_dispersion_real
_atom_type_scat_dispersion_imag
_atom_type_scat_source
C C 0.0033 0.0016 'International Tables Vol C Tables 4.2.6.8 and 6.1.1.4'
H H 0.0000 0.0000 'International Tables Vol C Tables 4.2.6.8 and 6.1.1.4'
N N 0.0061 0.0033 'International Tables Vol C Tables 4.2.6.8 and 6.1.1.4'
O O 0.0106 0.0060 'International Tables Vol C Tables 4.2.6.8 and 6.1.1.4'
S S 0.1246 0.1234 'International Tables Vol C Tables 4.2.6.8 and 6.1.1.4'
Se Se -0.0929 2.2259 'International Tables Vol C Tables 4.2.6.8 and 6.1.1.4'

loop_
_geom_angle_atom_site_label_1
_geom_angle_atom_site_label_2
_geom_angle_atom_site_label_3
_geom_angle
C13 Se1 C14 102.42(14)
C26 Se2 C20 101.60(15)
C20 Se3 C27 100.19(15)
O1 S1 O2 120.69(17)
O1 S1 N1 106.41(15)
O1 S1 C7 108.75(17)
O2 S1 N1 105.63(15)
O2 S1 C7 108.76(17)
N1 S1 C7 105.57(15)
O3 S2 O4 120.79(16)
O3 S2 N1 106.97(15)
O3 S2 C6 108.70(17)
O4 S2 N1 103.86(14)
O4 S2 C6 107.76(16)
N1 S2 C6 108.13(15)
S1 N1 S2 122.78(17)
C13 N1 S1 117.5(2)
C13 N1 S2 119.7(2)
C2 C1 H1 120.4
C2 C1 C6 119.2(4)
C6 C1 H1 120.4
C1 C2 H2 120.0
C3 C2 C1 120.1(4)
C3 C2 H2 120.0
C2 C3 H3 119.8
C4 C3 C2 120.4(4)
C4 C3 H3 119.8
C3 C4 H4 119.7
C5 C4 C3 120.6(4)
C5 C4 H4 119.7
C4 C5 H5 120.2
C4 C5 C6 119.5(4)
C6 C5 H5 120.2
C1 C6 S2 119.0(3)
C5 C6 S2 120.6(3)
C5 C6 C1 120.3(4)
C8 C7 S1 118.6(3)
C8 C7 C12 121.4(3)
C12 C7 S1 119.9(3)
C7 C8 H8 120.5
C9 C8 C7 118.9(4)
C9 C8 H8 120.5
C8 C9 H9 120.0
C8 C9 C10 120.0(4)
C10 C9 H9 120.0
C9 C10 H10 119.8
C11 C10 C9 120.3(4)
C11 C10 H10 119.8
C10 C11 H11 119.8
C10 C11 C12 120.5(4)
C12 C11 H11 119.8
C7 C12 H12 120.6
C11 C12 C7 118.8(4)
C11 C12 H12 120.6
N1 C13 Se1 113.8(2)
C20 C13 Se1 124.8(3)
C20 C13 N1 121.3(3)
C15 C14 Se1 123.4(3)
C19 C14 Se1 116.9(3)
C19 C14 C15 119.7(4)
C14 C15 H15 120.1
C16 C15 C14 119.7(4)
C16 C15 H15 120.1
C15 C16 H16 119.6
C15 C16 C17 120.7(4)
C17 C16 H16 119.6
C16 C17 H17 120.3
C18 C17 C16 119.4(4)
C18 C17 H17 120.3
C17 C18 H18 119.7
C17 C18 C19 120.5(4)
C19 C18 H18 119.7
C14 C19 C18 120.0(4)
C14 C19 H19 120.0
C18 C19 H19 120.0
Se2 C20 Se3 120.18(18)
C13 C20 Se2 119.0(3)
C13 C20 Se3 120.8(3)
C22 C21 H21 119.9
C26 C21 H21 119.9
C26 C21 C22 120.3(6)
C21 C22 H22 120.7
C23 C22 C21 118.6(6)
C23 C22 H22 120.7
C22 C23 H23 118.3
C22 C23 C24 123.4(6)
C24 C23 H23 118.3
C23 C24 H24 121.4
C23 C24 C25 117.3(6)
C25 C24 H24 121.4
C24 C25 H25 119.3
C26 C25 C24 121.5(6)
C26 C25 H25 119.3
C21 C26 Se2 121.2(4)
C25 C26 Se2 119.6(4)
C25 C26 C21 118.9(5)
C28 C27 Se3 118.3(3)
C28 C27 C32 119.7(4)
C32 C27 Se3 121.7(3)
C27 C28 H28 120.1
C27 C28 C29 119.8(4)
C29 C28 H28 120.1
C28 C29 H29 119.7
C30 C29 C28 120.5(4)
C30 C29 H29 119.7
C29 C30 H30 120.0
C29 C30 C31 120.0(4)
C31 C30 H30 120.0
C30 C31 H31 119.5
C30 C31 C32 120.9(4)
C32 C31 H31 119.5
C27 C32 C31 119.0(4)
C27 C32 H32 120.5
C31 C32 H32 120.5

loop_
_geom_bond_atom_site_label_1
_geom_bond_atom_site_label_2
_geom_bond_distance
Se1 C13 1.923(3)
Se1 C14 1.929(4)
Se2 C20 1.913(3)
Se2 C26 1.912(4)
Se3 C20 1.917(3)
Se3 C27 1.918(3)
S1 O1 1.419(3)
S1 O2 1.425(3)
S1 N1 1.686(3)
S1 C7 1.755(4)
S2 O3 1.421(3)
S2 O4 1.427(3)
S2 N1 1.696(3)
S2 C6 1.755(4)
N1 C13 1.444(4)
C1 H1 0.9300
C1 C2 1.377(6)
C1 C6 1.393(5)
C2 H2 0.9300
C2 C3 1.373(6)
C3 H3 0.9300
C3 C4 1.372(6)
C4 H4 0.9300
C4 C5 1.369(6)
C5 H5 0.9300
C5 C6 1.380(5)
C7 C8 1.377(5)
C7 C12 1.378(5)
C8 H8 0.9300
C8 C9 1.377(6)
C9 H9 0.9300
C9 C10 1.377(6)
C10 H10 0.9300
C10 C11 1.371(6)
C11 H11 0.9300
C11 C12 1.372(6)
C12 H12 0.9300
C13 C20 1.340(5)
C14 C15 1.382(5)
C14 C19 1.379(5)
C15 H15 0.9300
C15 C16 1.378(6)
C16 H16 0.9300
C16 C17 1.378(6)
C17 H17 0.9300
C17 C18 1.371(6)
C18 H18 0.9300
C18 C19 1.382(6)
C19 H19 0.9300
C21 H21 0.9300
C21 C22 1.397(8)
C21 C26 1.370(6)
C22 H22 0.9300
C22 C23 1.331(10)
C23 H23 0.9300
C23 C24 1.344(10)
C24 H24 0.9300
C24 C25 1.407(7)
C25 H25 0.9300
C25 C26 1.344(6)
C27 C28 1.368(5)
C27 C32 1.380(5)
C28 H28 0.9300
C28 C29 1.380(5)
C29 H29 0.9300
C29 C30 1.351(6)
C30 H30 0.9300
C30 C31 1.353(6)
C31 H31 0.9300
C31 C32 1.382(6)
C32 H32 0.9300

loop_
_geom_torsion_atom_site_label_1
_geom_torsion_atom_site_label_2
_geom_torsion_atom_site_label_3
_geom_torsion_atom_site_label_4
_geom_torsion
Se1 C13 C20 Se2 2.5(4)
Se1 C13 C20 Se3 -179.20(16)
Se1 C14 C15 C16 -178.9(3)
Se1 C14 C19 C18 178.6(3)
Se3 C27 C28 C29 -174.0(3)
Se3 C27 C32 C31 174.8(4)
S1 N1 C13 Se1 80.8(3)
S1 N1 C13 C20 -94.8(3)
S1 C7 C8 C9 -178.5(3)
S1 C7 C12 C11 178.5(3)
S2 N1 C13 Se1 -95.4(2)
S2 N1 C13 C20 89.1(4)
O1 S1 N1 S2 15.9(2)
O1 S1 N1 C13 -160.2(2)
O1 S1 C7 C8 -32.3(3)
O1 S1 C7 C12 149.8(3)
O2 S1 N1 S2 145.3(2)
O2 S1 N1 C13 -30.8(3)
O2 S1 C7 C8 -165.5(3)
O2 S1 C7 C12 16.6(4)
O3 S2 N1 S1 42.9(2)
O3 S2 N1 C13 -141.2(3)
O3 S2 C6 C1 157.0(3)
O3 S2 C6 C5 -19.4(4)
O4 S2 N1 S1 171.65(19)
O4 S2 N1 C13 -12.4(3)
O4 S2 C6 C1 24.5(3)
O4 S2 C6 C5 -151.9(3)
N1 S1 C7 C8 81.6(3)
N1 S1 C7 C12 -96.4(3)
N1 S2 C6 C1 -87.2(3)
N1 S2 C6 C5 96.4(3)
N1 C13 C20 Se2 177.5(2)
N1 C13 C20 Se3 -4.2(5)
C1 C2 C3 C4 -0.1(7)
C2 C1 C6 S2 -175.5(3)
C2 C1 C6 C5 0.9(6)
C2 C3 C4 C5 0.5(7)
C3 C4 C5 C6 -0.2(6)
C4 C5 C6 S2 175.9(3)
C4 C5 C6 C1 -0.5(6)
C6 S2 N1 S1 -74.1(2)
C6 S2 N1 C13 101.9(3)
C6 C1 C2 C3 -0.6(6)
C7 S1 N1 S2 -99.6(2)
C7 S1 N1 C13 84.4(3)
C7 C8 C9 C10 -0.1(6)
C8 C7 C12 C11 0.7(6)
C8 C9 C10 C11 0.6(7)
C9 C10 C11 C12 -0.5(7)
C10 C11 C12 C7 -0.1(7)
C12 C7 C8 C9 -0.6(6)
C13 Se1 C14 C15 -33.8(3)
C13 Se1 C14 C19 148.0(3)
C14 Se1 C13 N1 129.5(2)
C14 Se1 C13 C20 -55.2(3)
C14 C15 C16 C17 0.8(7)
C15 C14 C19 C18 0.4(6)
C15 C16 C17 C18 -0.5(7)
C16 C17 C18 C19 0.0(7)
C17 C18 C19 C14 0.0(6)
C19 C14 C15 C16 -0.8(6)
C20 Se2 C26 C21 66.4(4)
C20 Se2 C26 C25 -118.4(3)
C20 Se3 C27 C28 -132.9(3)
C20 Se3 C27 C32 53.6(4)
C21 C22 C23 C24 1.1(10)
C22 C21 C26 Se2 177.0(4)
C22 C21 C26 C25 1.7(7)
C22 C23 C24 C25 -0.3(10)
C23 C24 C25 C26 0.3(8)
C24 C25 C26 Se2 -176.3(4)
C24 C25 C26 C21 -1.0(7)
C26 Se2 C20 Se3 23.9(2)
C26 Se2 C20 C13 -157.8(3)
C26 C21 C22 C23 -1.8(9)
C27 Se3 C20 Se2 52.2(2)
C27 Se3 C20 C13 -126.1(3)
C27 C28 C29 C30 -0.4(6)
C28 C27 C32 C31 1.4(7)
C28 C29 C30 C31 0.2(8)
C29 C30 C31 C32 0.8(9)
C30 C31 C32 C27 -1.6(9)
C32 C27 C28 C29 -0.4(6)
